data_7003870
loop_
_publ_author_name
'Milosevic, Sandra'
'Brenner, Eric'
'Ritleng, Vincent'
'Chetcuti, Michael J.'

_publ_section_title
;
 Unsaturated dinickel--molybdenum clusters with N-heterocyclic carbene
 ligands
;
_journal_issue 15
_journal_name_full 'Dalton Transactions'
_journal_page_first 1973
_journal_page_last 1975
_journal_paper_doi 10.1039/b800747k
_journal_year 2008
_chemical_formula_moiety 'C41 H46 Mo N2 Ni2 O4'
_chemical_formula_sum 'C41 H46 Mo N2 Ni2 O4'
_chemical_formula_weight 844.16
_chemical_name_systematic
;
?
;
_space_group_IT_number 14
_symmetry_cell_setting monoclinic
_symmetry_space_group_name_Hall '-P 2ybc'
_symmetry_space_group_name_H-M 'P 1 21/c 1'
_atom_sites_solution_hydrogens geom
_atom_sites_solution_primary direct
_atom_sites_solution_secondary difmap
_audit_creation_method SHELXL-97
_audit_update_record
;
2007-06-15 # Formatted by publCIF
;
_cell_angle_alpha 90.00
_cell_angle_beta 116.754(3)
_cell_angle_gamma 90.00
_cell_formula_units_Z 4
_cell_length_a 11.9951(7)
_cell_length_b 17.6958(8)
_cell_length_c 20.1788(10)
_cell_measurement_reflns_used 32881
_cell_measurement_temperature 173(2)
_cell_measurement_theta_max 27.485
_cell_measurement_theta_min 0.998
_cell_volume 3824.7(4)
_computing_cell_refinement 'Denzo (Nonius B.V., 1998)'
_computing_data_collection 'Collect (Nonius B.V., 1998)'
_computing_data_reduction 'Denzo (Nonius B.V., 1998)'
_computing_molecular_graphics 'PLATON 98 (Spek, 1998)'
_computing_publication_material 'SHELXL-97 (Sheldrick, 1997)'
_computing_structure_refinement 'SHELXL-97 (Sheldrick, 1997)'
_computing_structure_solution 'SHELXS-97 (Sheldrick, 1997)'
_diffrn_ambient_temperature 173(2)
_diffrn_measured_fraction_theta_full 0.991
_diffrn_measured_fraction_theta_max 0.991
_diffrn_measurement_device_type KappaCCD
_diffrn_measurement_method 'phi and omega scans'
_diffrn_radiation_monochromator graphite
_diffrn_radiation_source 'fine-focus sealed tube'
_diffrn_radiation_type MoK\a
_diffrn_radiation_wavelength 0.71073
_diffrn_reflns_av_R_equivalents 0.0987
_diffrn_reflns_av_sigmaI/netI 0.1205
_diffrn_reflns_limit_h_max 13
_diffrn_reflns_limit_h_min -15
_diffrn_reflns_limit_k_max 22
_diffrn_reflns_limit_k_min -21
_diffrn_reflns_limit_l_max 26
_diffrn_reflns_limit_l_min -21
_diffrn_reflns_number 23780
_diffrn_reflns_theta_full 27.49
_diffrn_reflns_theta_max 27.49
_diffrn_reflns_theta_min 1.61
_exptl_absorpt_coefficient_mu 1.340
_exptl_absorpt_correction_T_max 0.98195
_exptl_absorpt_correction_T_min 0.58881
_exptl_absorpt_correction_type multi-scan
_exptl_absorpt_process_details 'MULscanABS in PLATON (Spek, 2003)'
_exptl_crystal_colour brown
_exptl_crystal_density_diffrn 1.466
_exptl_crystal_density_method 'not measured'
_exptl_crystal_description block
_exptl_crystal_F_000 1744
_exptl_crystal_size_max 0.35
_exptl_crystal_size_mid 0.25
_exptl_crystal_size_min 0.15
_refine_diff_density_max 0.823
_refine_diff_density_min -1.139
_refine_diff_density_rms 0.112
_refine_ls_extinction_method none
_refine_ls_goodness_of_fit_ref 0.975
_refine_ls_hydrogen_treatment constr
_refine_ls_matrix_type full
_refine_ls_number_parameters 459
_refine_ls_number_reflns 8702
_refine_ls_number_restraints 0
_refine_ls_restrained_S_all 0.975
_refine_ls_R_factor_all 0.1216
_refine_ls_R_factor_gt 0.0542
_refine_ls_shift/su_max 0.000
_refine_ls_shift/su_mean 0.000
_refine_ls_structure_factor_coef Fsqd
_refine_ls_weighting_details 'calc w=1/[\s^2^(Fo^2^)+(0.0568P)^2^+0.0000P] where P=(Fo^2^+2Fc^2^)/3'
_refine_ls_weighting_scheme calc
_refine_ls_wR_factor_gt 0.1138
_refine_ls_wR_factor_ref 0.1358
_reflns_number_gt 5001
_reflns_number_total 8702
_reflns_threshold_expression I>2sigma(I)
_cod_data_source_file b800747k.txt
_cod_data_source_block chet7
_cod_depositor_comments
;
The following automatic conversions were performed:
'_symmetry_cell_setting' value 'Monoclinic' changed to 'monoclinic'
according to '/home/saulius/struct/CIF-dictionaries/cif_core.dic'
dictionary named 'cif_core.dic' version 2.4.1 from 2010-06-29.

Automatic conversion script
Id: cif_fix_enum 1527 2010-12-29 10:47:43Z saulius 
;
_cod_original_cell_volume 3824.7(3)
_cod_original_sg_symbol_H-M 'P 21/c'
_cod_database_code 7003870

loop_
_symmetry_equiv_pos_as_xyz
'x, y, z'
'-x, y+1/2, -z+1/2'
'-x, -y, -z'
'x, -y-1/2, z-1/2'

loop_
_atom_site_label
_atom_site_type_symbol
_atom_site_fract_x
_atom_site_fract_y
_atom_site_fract_z
_atom_site_U_iso_or_equiv
_atom_site_adp_type
_atom_site_occupancy
_atom_site_symmetry_multiplicity
_atom_site_calc_flag
_atom_site_refinement_flags
_atom_site_disorder_assembly
_atom_site_disorder_group
C1 C -0.1428(4) -0.2008(2) -0.4724(2) 0.0229(10) Uani 1 1 d . . .
C2 C -0.0143(4) -0.0985(2) -0.4345(3) 0.0348(12) Uani 1 1 d . . .
H2 H 0.0592 -0.0686 -0.4171 0.042 Uiso 1 1 calc R . .
C3 C -0.1293(4) -0.0744(2) -0.4509(2) 0.0338(12) Uani 1 1 d . . .
H3 H -0.1528 -0.0239 -0.4471 0.041 Uiso 1 1 calc R . .
C4 C 0.0809(4) -0.2171(2) -0.4479(2) 0.0264(10) Uani 1 1 d . . .
C5 C 0.0861(4) -0.2252(2) -0.5154(2) 0.0293(11) Uani 1 1 d . . .
C6 C 0.1940(5) -0.2566(2) -0.5137(3) 0.0388(12) Uani 1 1 d . . .
H6 H 0.2011 -0.2622 -0.5585 0.047 Uiso 1 1 calc R . .
C7 C 0.2905(4) -0.2795(2) -0.4472(3) 0.0414(13) Uani 1 1 d . . .
H7 H 0.3642 -0.2998 -0.4467 0.050 Uiso 1 1 calc R . .
C8 C 0.2820(4) -0.2734(2) -0.3823(3) 0.0394(13) Uani 1 1 d . . .
H8 H 0.3488 -0.2912 -0.3376 0.047 Uiso 1 1 calc R . .
C9 C 0.1775(4) -0.2416(2) -0.3801(2) 0.0307(11) Uani 1 1 d . . .
C10 C -0.0194(5) -0.2003(2) -0.5889(2) 0.0355(12) Uani 1 1 d . . .
H10 H -0.0955 -0.1930 -0.5812 0.043 Uiso 1 1 calc R . .
C11 C 0.0100(5) -0.1246(3) -0.6142(3) 0.0645(18) Uani 1 1 d . . .
H11A H 0.0253 -0.0862 -0.5760 0.097 Uiso 1 1 calc R . .
H11B H -0.0610 -0.1091 -0.6607 0.097 Uiso 1 1 calc R . .
H11C H 0.0844 -0.1300 -0.6221 0.097 Uiso 1 1 calc R . .
C12 C -0.0498(5) -0.2616(3) -0.6489(3) 0.0578(16) Uani 1 1 d . . .
H12A H 0.0207 -0.2670 -0.6606 0.087 Uiso 1 1 calc R . .
H12B H -0.1245 -0.2468 -0.6938 0.087 Uiso 1 1 calc R . .
H12C H -0.0650 -0.3098 -0.6305 0.087 Uiso 1 1 calc R . .
C13 C 0.1713(5) -0.2355(2) -0.3072(2) 0.0387(12) Uani 1 1 d . . .
H13 H 0.0852 -0.2183 -0.3183 0.046 Uiso 1 1 calc R . .
C14 C 0.2635(6) -0.1766(3) -0.2561(3) 0.0696(19) Uani 1 1 d . . .
H14A H 0.3489 -0.1921 -0.2440 0.104 Uiso 1 1 calc R . .
H14B H 0.2545 -0.1724 -0.2103 0.104 Uiso 1 1 calc R . .
H14C H 0.2460 -0.1275 -0.2812 0.104 Uiso 1 1 calc R . .
C15 C 0.1925(5) -0.3121(3) -0.2683(3) 0.0587(17) Uani 1 1 d . . .
H15A H 0.1368 -0.3497 -0.3030 0.088 Uiso 1 1 calc R . .
H15B H 0.1748 -0.3079 -0.2255 0.088 Uiso 1 1 calc R . .
H15C H 0.2795 -0.3276 -0.2513 0.088 Uiso 1 1 calc R . .
C16 C -0.3419(4) -0.1292(2) -0.5029(2) 0.0275(11) Uani 1 1 d . . .
C17 C -0.4110(4) -0.1026(2) -0.5766(2) 0.0320(11) Uani 1 1 d . . .
C18 C -0.5387(4) -0.0928(2) -0.6009(3) 0.0417(13) Uani 1 1 d . . .
H18 H -0.5890 -0.0751 -0.6499 0.050 Uiso 1 1 calc R . .
C19 C -0.5931(5) -0.1082(3) -0.5553(3) 0.0485(14) Uani 1 1 d . . .
H19 H -0.6805 -0.1014 -0.5734 0.058 Uiso 1 1 calc R . .
C20 C -0.5228(4) -0.1334(3) -0.4837(3) 0.0426(13) Uani 1 1 d . . .
H20 H -0.5625 -0.1437 -0.4532 0.051 Uiso 1 1 calc R . .
C21 C -0.3951(4) -0.1440(2) -0.4557(2) 0.0312(11) Uani 1 1 d . . .
C22 C -0.3529(5) -0.0829(2) -0.6270(3) 0.0415(13) Uani 1 1 d . . .
H22 H -0.2708 -0.1096 -0.6079 0.050 Uiso 1 1 calc R . .
C23 C -0.4307(5) -0.1069(3) -0.7080(3) 0.0560(16) Uani 1 1 d . . .
H23A H -0.4547 -0.1601 -0.7098 0.084 Uiso 1 1 calc R . .
H23B H -0.3813 -0.1004 -0.7352 0.084 Uiso 1 1 calc R . .
H23C H -0.5060 -0.0755 -0.7308 0.084 Uiso 1 1 calc R . .
C24 C -0.3268(6) 0.0030(3) -0.6245(3) 0.0669(19) Uani 1 1 d . . .
H24A H -0.4057 0.0308 -0.6424 0.100 Uiso 1 1 calc R . .
H24B H -0.2866 0.0145 -0.6562 0.100 Uiso 1 1 calc R . .
H24C H -0.2717 0.0181 -0.5733 0.100 Uiso 1 1 calc R . .
C25 C -0.3150(4) -0.1662(2) -0.3764(2) 0.0371(12) Uani 1 1 d . . .
H25 H -0.2386 -0.1919 -0.3733 0.045 Uiso 1 1 calc R . .
C26 C -0.3807(5) -0.2205(3) -0.3460(3) 0.0534(15) Uani 1 1 d . . .
H26A H -0.4520 -0.1949 -0.3445 0.080 Uiso 1 1 calc R . .
H26B H -0.3219 -0.2364 -0.2957 0.080 Uiso 1 1 calc R . .
H26C H -0.4101 -0.2650 -0.3782 0.080 Uiso 1 1 calc R . .
C27 C -0.2737(5) -0.0947(3) -0.3267(3) 0.0575(16) Uani 1 1 d . . .
H27A H -0.2305 -0.0601 -0.3453 0.086 Uiso 1 1 calc R . .
H27B H -0.2172 -0.1094 -0.2756 0.086 Uiso 1 1 calc R . .
H27C H -0.3473 -0.0696 -0.3278 0.086 Uiso 1 1 calc R . .
C28 C -0.0608(6) -0.5284(3) -0.3647(3) 0.0558(16) Uani 1 1 d . . .
H28 H 0.0168 -0.5367 -0.3656 0.067 Uiso 1 1 calc R . .
C29 C -0.1743(6) -0.5566(3) -0.4157(3) 0.0515(16) Uani 1 1 d . . .
H29 H -0.1882 -0.5865 -0.4578 0.062 Uiso 1 1 calc R . .
C30 C -0.2637(6) -0.5342(3) -0.3953(3) 0.0527(16) Uani 1 1 d . . .
H30 H -0.3500 -0.5464 -0.4205 0.063 Uiso 1 1 calc R . .
C31 C -0.2055(6) -0.4895(3) -0.3301(3) 0.0503(15) Uani 1 1 d . . .
H31 H -0.2453 -0.4666 -0.3038 0.060 Uiso 1 1 calc R . .
C32 C -0.0772(6) -0.4858(3) -0.3118(3) 0.0514(16) Uani 1 1 d . . .
H32 H -0.0143 -0.4594 -0.2712 0.062 Uiso 1 1 calc R . .
C33 C -0.2910(5) -0.5225(2) -0.6102(3) 0.0410(13) Uani 1 1 d . . .
H33 H -0.2261 -0.5574 -0.5829 0.049 Uiso 1 1 calc R . .
C34 C -0.2925(5) -0.4716(3) -0.6637(3) 0.0422(13) Uani 1 1 d . . .
H34 H -0.2301 -0.4666 -0.6802 0.051 Uiso 1 1 calc R . .
C35 C -0.4035(5) -0.4289(2) -0.6886(2) 0.0385(13) Uani 1 1 d . . .
H35 H -0.4268 -0.3884 -0.7232 0.046 Uiso 1 1 calc R . .
C36 C -0.4740(4) -0.4562(2) -0.6536(2) 0.0358(12) Uani 1 1 d . . .
H36 H -0.5546 -0.4394 -0.6621 0.043 Uiso 1 1 calc R . .
C37 C -0.4025(5) -0.5132(2) -0.6037(2) 0.0395(13) Uani 1 1 d . . .
H37 H -0.4254 -0.5405 -0.5712 0.047 Uiso 1 1 calc R . .
C38 C -0.1330(4) -0.3318(2) -0.3684(3) 0.0351(12) Uani 1 1 d . . .
C39 C -0.3611(5) -0.3824(3) -0.4787(3) 0.0478(14) Uani 1 1 d . . .
C40 C -0.0931(5) -0.4048(2) -0.4845(3) 0.0383(12) Uani 1 1 d . . .
C41 C -0.2943(5) -0.3014(2) -0.5924(3) 0.0444(14) Uani 1 1 d . . .
Mo1 Mo -0.18752(4) -0.425662(19) -0.42404(2) 0.02862(13) Uani 1 1 d . . .
N1 N -0.0231(3) -0.17578(17) -0.44792(18) 0.0260(9) Uani 1 1 d . . .
N2 N -0.2082(3) -0.13635(17) -0.47462(19) 0.0265(9) Uani 1 1 d . . .
Ni1 Ni -0.19976(5) -0.30282(3) -0.49113(3) 0.02781(17) Uani 1 1 d . . .
Ni2 Ni -0.30004(5) -0.40820(3) -0.57350(3) 0.02928(17) Uani 1 1 d . . .
O1 O -0.0949(3) -0.28904(16) -0.31874(17) 0.0423(9) Uani 1 1 d . . .
O2 O -0.4611(3) -0.36160(19) -0.49515(18) 0.0507(10) Uani 1 1 d . . .
O3 O -0.0119(3) -0.40476(17) -0.50041(19) 0.0407(8) Uani 1 1 d . . .
O4 O -0.3309(5) -0.26333(18) -0.6445(2) 0.0907(17) Uani 1 1 d . . .

loop_
_atom_site_aniso_label
_atom_site_aniso_U_11
_atom_site_aniso_U_22
_atom_site_aniso_U_33
_atom_site_aniso_U_23
_atom_site_aniso_U_13
_atom_site_aniso_U_12
C1 0.019(2) 0.024(2) 0.020(2) 0.0016(16) 0.0037(18) -0.0003(19)
C2 0.022(3) 0.022(2) 0.050(3) -0.010(2) 0.007(2) -0.004(2)
C3 0.025(3) 0.020(2) 0.046(3) -0.0080(19) 0.007(2) -0.002(2)
C4 0.018(2) 0.0178(19) 0.037(3) -0.0028(17) 0.007(2) -0.0032(18)
C5 0.022(3) 0.024(2) 0.035(3) -0.0031(18) 0.006(2) -0.007(2)
C6 0.036(3) 0.029(2) 0.050(3) -0.007(2) 0.019(3) -0.007(2)
C7 0.024(3) 0.035(3) 0.065(4) 0.001(2) 0.020(3) 0.004(2)
C8 0.023(3) 0.032(2) 0.046(3) 0.004(2) 0.001(2) 0.003(2)
C9 0.020(3) 0.023(2) 0.040(3) -0.0019(19) 0.005(2) -0.003(2)
C10 0.035(3) 0.035(2) 0.036(3) 0.001(2) 0.015(2) -0.003(2)
C11 0.057(4) 0.054(3) 0.071(4) 0.026(3) 0.018(3) -0.005(3)
C12 0.065(4) 0.072(4) 0.030(3) -0.002(3) 0.015(3) 0.001(3)
C13 0.033(3) 0.039(2) 0.031(3) 0.002(2) 0.003(2) -0.002(2)
C14 0.065(4) 0.083(4) 0.043(3) -0.014(3) 0.009(3) -0.023(4)
C15 0.041(4) 0.065(4) 0.065(4) 0.032(3) 0.019(3) 0.015(3)
C16 0.020(2) 0.0181(19) 0.035(3) -0.0017(18) 0.004(2) 0.0008(19)
C17 0.027(3) 0.026(2) 0.035(3) -0.0009(19) 0.007(2) 0.000(2)
C18 0.024(3) 0.040(3) 0.044(3) 0.006(2) 0.000(2) 0.007(2)
C19 0.020(3) 0.055(3) 0.058(4) 0.003(3) 0.007(3) 0.006(2)
C20 0.032(3) 0.045(3) 0.050(3) 0.003(2) 0.018(3) -0.002(2)
C21 0.027(3) 0.026(2) 0.036(3) -0.0024(19) 0.010(2) 0.003(2)
C22 0.030(3) 0.043(3) 0.043(3) 0.010(2) 0.009(2) 0.009(2)
C23 0.062(4) 0.058(3) 0.035(3) 0.013(2) 0.010(3) 0.017(3)
C24 0.058(4) 0.058(3) 0.065(4) 0.022(3) 0.010(3) -0.011(3)
C25 0.030(3) 0.042(3) 0.034(3) -0.002(2) 0.010(2) 0.008(2)
C26 0.053(4) 0.069(3) 0.037(3) 0.006(3) 0.018(3) 0.002(3)
C27 0.060(4) 0.060(3) 0.038(3) -0.006(3) 0.009(3) -0.004(3)
C28 0.056(4) 0.048(3) 0.067(4) 0.029(3) 0.031(3) 0.021(3)
C29 0.076(5) 0.030(3) 0.045(3) 0.004(2) 0.025(3) 0.002(3)
C30 0.054(4) 0.050(3) 0.047(3) 0.009(3) 0.016(3) -0.021(3)
C31 0.076(5) 0.046(3) 0.042(3) 0.007(2) 0.039(3) -0.002(3)
C32 0.054(4) 0.045(3) 0.029(3) 0.013(2) -0.004(3) -0.011(3)
C33 0.040(3) 0.031(2) 0.037(3) -0.004(2) 0.004(3) 0.004(2)
C34 0.036(3) 0.053(3) 0.040(3) -0.005(2) 0.020(3) -0.009(3)
C35 0.043(3) 0.033(2) 0.029(3) -0.0005(19) 0.006(2) -0.008(2)
C36 0.026(3) 0.037(2) 0.034(3) -0.001(2) 0.004(2) -0.004(2)
C37 0.045(3) 0.034(2) 0.032(3) -0.003(2) 0.011(3) -0.013(2)
C38 0.030(3) 0.033(2) 0.036(3) -0.003(2) 0.010(2) -0.005(2)
C39 0.043(4) 0.031(3) 0.060(4) -0.009(2) 0.015(3) -0.003(3)
C40 0.045(3) 0.026(2) 0.049(3) 0.004(2) 0.025(3) 0.001(2)
C41 0.046(3) 0.026(2) 0.037(3) 0.001(2) -0.002(3) -0.008(2)
Mo1 0.0303(3) 0.0232(2) 0.0282(2) 0.00082(15) 0.00946(19) -0.00154(17)
N1 0.021(2) 0.0208(17) 0.027(2) -0.0014(14) 0.0023(17) -0.0027(16)
N2 0.018(2) 0.0225(17) 0.031(2) -0.0019(15) 0.0042(16) 0.0011(16)
Ni1 0.0249(3) 0.0189(3) 0.0343(3) -0.0017(2) 0.0085(3) -0.0035(2)
Ni2 0.0347(4) 0.0189(3) 0.0224(3) -0.0021(2) 0.0024(3) -0.0067(2)
O1 0.042(2) 0.0388(18) 0.038(2) -0.0102(15) 0.0100(17) -0.0040(16)
O2 0.030(2) 0.064(2) 0.050(2) -0.0098(18) 0.0106(18) 0.0067(19)
O3 0.036(2) 0.0384(18) 0.055(2) 0.0004(15) 0.0264(19) 0.0010(16)
O4 0.137(4) 0.0324(19) 0.039(2) 0.0085(17) -0.017(2) -0.013(2)

loop_
_atom_type_symbol
_atom_type_description
_atom_type_scat_dispersion_real
_atom_type_scat_dispersion_imag
_atom_type_scat_source
C C 0.0033 0.0016 'International Tables Vol C Tables 4.2.6.8 and 6.1.1.4'
H H 0.0000 0.0000 'International Tables Vol C Tables 4.2.6.8 and 6.1.1.4'
Mo Mo -1.6832 0.6857 'International Tables Vol C Tables 4.2.6.8 and 6.1.1.4'
N N 0.0061 0.0033 'International Tables Vol C Tables 4.2.6.8 and 6.1.1.4'
Ni Ni 0.3393 1.1124 'International Tables Vol C Tables 4.2.6.8 and 6.1.1.4'
O O 0.0106 0.0060 'International Tables Vol C Tables 4.2.6.8 and 6.1.1.4'

loop_
_geom_angle_atom_site_label_1
_geom_angle_atom_site_label_2
_geom_angle_atom_site_label_3
_geom_angle
_geom_angle_site_symmetry_1
_geom_angle_site_symmetry_3
_geom_angle_publ_flag
N1 C1 N2 103.6(3) . . ?
N1 C1 Ni1 127.1(3) . . ?
N2 C1 Ni1 129.2(3) . . ?
C3 C2 N1 106.7(4) . . ?
C3 C2 H2 126.7 . . ?
N1 C2 H2 126.7 . . ?
C2 C3 N2 107.6(4) . . ?
C2 C3 H3 126.2 . . ?
N2 C3 H3 126.2 . . ?
C5 C4 C9 122.5(4) . . ?
C5 C4 N1 117.9(4) . . ?
C9 C4 N1 119.3(4) . . ?
C6 C5 C4 117.7(4) . . ?
C6 C5 C10 119.7(4) . . ?
C4 C5 C10 122.5(4) . . ?
C7 C6 C5 120.2(5) . . ?
C7 C6 H6 119.9 . . ?
C5 C6 H6 119.9 . . ?
C8 C7 C6 121.2(5) . . ?
C8 C7 H7 119.4 . . ?
C6 C7 H7 119.4 . . ?
C7 C8 C9 121.3(4) . . ?
C7 C8 H8 119.3 . . ?
C9 C8 H8 119.3 . . ?
C8 C9 C4 117.0(4) . . ?
C8 C9 C13 120.0(4) . . ?
C4 C9 C13 123.0(4) . . ?
C5 C10 C11 111.3(4) . . ?
C5 C10 C12 111.2(4) . . ?
C11 C10 C12 111.2(4) . . ?
C5 C10 H10 107.6 . . ?
C11 C10 H10 107.6 . . ?
C12 C10 H10 107.6 . . ?
C10 C11 H11A 109.5 . . ?
C10 C11 H11B 109.5 . . ?
H11A C11 H11B 109.5 . . ?
C10 C11 H11C 109.5 . . ?
H11A C11 H11C 109.5 . . ?
H11B C11 H11C 109.5 . . ?
C10 C12 H12A 109.5 . . ?
C10 C12 H12B 109.5 . . ?
H12A C12 H12B 109.5 . . ?
C10 C12 H12C 109.5 . . ?
H12A C12 H12C 109.5 . . ?
H12B C12 H12C 109.5 . . ?
C9 C13 C15 111.6(4) . . ?
C9 C13 C14 111.5(4) . . ?
C15 C13 C14 110.8(4) . . ?
C9 C13 H13 107.6 . . ?
C15 C13 H13 107.6 . . ?
C14 C13 H13 107.6 . . ?
C13 C14 H14A 109.5 . . ?
C13 C14 H14B 109.5 . . ?
H14A C14 H14B 109.5 . . ?
C13 C14 H14C 109.5 . . ?
H14A C14 H14C 109.5 . . ?
H14B C14 H14C 109.5 . . ?
C13 C15 H15A 109.5 . . ?
C13 C15 H15B 109.5 . . ?
H15A C15 H15B 109.5 . . ?
C13 C15 H15C 109.5 . . ?
H15A C15 H15C 109.5 . . ?
H15B C15 H15C 109.5 . . ?
C21 C16 C17 123.4(4) . . ?
C21 C16 N2 118.9(4) . . ?
C17 C16 N2 117.6(4) . . ?
C18 C17 C16 116.2(5) . . ?
C18 C17 C22 120.1(4) . . ?
C16 C17 C22 123.7(4) . . ?
C19 C18 C17 121.2(5) . . ?
C19 C18 H18 119.4 . . ?
C17 C18 H18 119.4 . . ?
C18 C19 C20 121.0(5) . . ?
C18 C19 H19 119.5 . . ?
C20 C19 H19 119.5 . . ?
C19 C20 C21 120.9(5) . . ?
C19 C20 H20 119.6 . . ?
C21 C20 H20 119.6 . . ?
C20 C21 C16 117.3(4) . . ?
C20 C21 C25 122.0(5) . . ?
C16 C21 C25 120.6(4) . . ?
C17 C22 C23 114.2(4) . . ?
C17 C22 C24 110.6(4) . . ?
C23 C22 C24 108.9(4) . . ?
C17 C22 H22 107.6 . . ?
C23 C22 H22 107.6 . . ?
C24 C22 H22 107.6 . . ?
C22 C23 H23A 109.5 . . ?
C22 C23 H23B 109.5 . . ?
H23A C23 H23B 109.5 . . ?
C22 C23 H23C 109.5 . . ?
H23A C23 H23C 109.5 . . ?
H23B C23 H23C 109.5 . . ?
C22 C24 H24A 109.5 . . ?
C22 C24 H24B 109.5 . . ?
H24A C24 H24B 109.5 . . ?
C22 C24 H24C 109.5 . . ?
H24A C24 H24C 109.5 . . ?
H24B C24 H24C 109.5 . . ?
C21 C25 C26 113.1(4) . . ?
C21 C25 C27 109.9(4) . . ?
C26 C25 C27 108.9(4) . . ?
C21 C25 H25 108.2 . . ?
C26 C25 H25 108.2 . . ?
C27 C25 H25 108.2 . . ?
C25 C26 H26A 109.5 . . ?
C25 C26 H26B 109.5 . . ?
H26A C26 H26B 109.5 . . ?
C25 C26 H26C 109.5 . . ?
H26A C26 H26C 109.5 . . ?
H26B C26 H26C 109.5 . . ?
C25 C27 H27A 109.5 . . ?
C25 C27 H27B 109.5 . . ?
H27A C27 H27B 109.5 . . ?
C25 C27 H27C 109.5 . . ?
H27A C27 H27C 109.5 . . ?
H27B C27 H27C 109.5 . . ?
C29 C28 C32 109.6(6) . . ?
C29 C28 Mo1 72.6(3) . . ?
C32 C28 Mo1 71.7(3) . . ?
C29 C28 H28 125.2 . . ?
C32 C28 H28 125.2 . . ?
Mo1 C28 H28 122.0 . . ?
C30 C29 C28 108.4(5) . . ?
C30 C29 Mo1 72.3(3) . . ?
C28 C29 Mo1 72.8(3) . . ?
C30 C29 H29 125.8 . . ?
C28 C29 H29 125.8 . . ?
Mo1 C29 H29 120.8 . . ?
C29 C30 C31 108.4(5) . . ?
C29 C30 Mo1 73.4(3) . . ?
C31 C30 Mo1 71.7(3) . . ?
C29 C30 H30 125.8 . . ?
C31 C30 H30 125.8 . . ?
Mo1 C30 H30 120.9 . . ?
C32 C31 C30 106.9(5) . . ?
C32 C31 Mo1 72.4(3) . . ?
C30 C31 Mo1 72.4(3) . . ?
C32 C31 H31 126.6 . . ?
C30 C31 H31 126.6 . . ?
Mo1 C31 H31 120.5 . . ?
C28 C32 C31 106.8(5) . . ?
C28 C32 Mo1 73.3(3) . . ?
C31 C32 Mo1 71.9(3) . . ?
C28 C32 H32 126.6 . . ?
C31 C32 H32 126.6 . . ?
Mo1 C32 H32 120.1 . . ?
C34 C33 C37 108.2(4) . . ?
C34 C33 Ni2 71.2(3) . . ?
C37 C33 Ni2 70.4(3) . . ?
C34 C33 H33 125.9 . . ?
C37 C33 H33 125.9 . . ?
Ni2 C33 H33 124.1 . . ?
C33 C34 C35 107.6(5) . . ?
C33 C34 Ni2 71.2(3) . . ?
C35 C34 Ni2 68.6(3) . . ?
C33 C34 H34 126.2 . . ?
C35 C34 H34 126.2 . . ?
Ni2 C34 H34 125.6 . . ?
C36 C35 C34 108.7(4) . . ?
C36 C35 Ni2 72.4(3) . . ?
C34 C35 Ni2 73.0(3) . . ?
C36 C35 H35 125.7 . . ?
C34 C35 H35 125.7 . . ?
Ni2 C35 H35 120.7 . . ?
C35 C36 C37 107.1(4) . . ?
C35 C36 Ni2 69.1(3) . . ?
C37 C36 Ni2 71.0(2) . . ?
C35 C36 H36 126.4 . . ?
C37 C36 H36 126.4 . . ?
Ni2 C36 H36 125.0 . . ?
C36 C37 C33 108.3(5) . . ?
C36 C37 Ni2 70.9(2) . . ?
C33 C37 Ni2 71.6(3) . . ?
C36 C37 H37 125.8 . . ?
C33 C37 H37 125.8 . . ?
Ni2 C37 H37 123.3 . . ?
O1 C38 Mo1 160.9(4) . . ?
O1 C38 Ni1 126.3(3) . . ?
Mo1 C38 Ni1 72.82(15) . . ?
O2 C39 Mo1 164.5(5) . . ?
O2 C39 Ni2 119.2(4) . . ?
Mo1 C39 Ni2 75.6(2) . . ?
O2 C39 Ni1 123.0(4) . . ?
Mo1 C39 Ni1 67.22(17) . . ?
Ni2 C39 Ni1 59.63(14) . . ?
O3 C40 Mo1 158.8(4) . . ?
O3 C40 Ni1 121.9(4) . . ?
Mo1 C40 Ni1 73.63(18) . . ?
O3 C40 Ni2 121.8(4) . . ?
Mo1 C40 Ni2 76.66(19) . . ?
Ni1 C40 Ni2 65.19(14) . . ?
O4 C41 Ni1 144.2(4) . . ?
O4 C41 Ni2 135.7(4) . . ?
Ni1 C41 Ni2 80.02(18) . . ?
C38 Mo1 C39 89.29(19) . . ?
C38 Mo1 C40 93.28(19) . . ?
C39 Mo1 C40 108.6(2) . . ?
C38 Mo1 C31 94.37(19) . . ?
C39 Mo1 C31 100.4(2) . . ?
C40 Mo1 C31 150.1(2) . . ?
C38 Mo1 C32 86.14(18) . . ?
C39 Mo1 C32 135.0(2) . . ?
C40 Mo1 C32 116.4(2) . . ?
C31 Mo1 C32 35.76(19) . . ?
C38 Mo1 C30 129.3(2) . . ?
C39 Mo1 C30 91.4(2) . . ?
C40 Mo1 C30 133.7(2) . . ?
C31 Mo1 C30 35.90(18) . . ?
C32 Mo1 C30 59.12(18) . . ?
C38 Mo1 C29 144.65(18) . . ?
C39 Mo1 C29 116.0(2) . . ?
C40 Mo1 C29 100.7(2) . . ?
C31 Mo1 C29 58.60(19) . . ?
C32 Mo1 C29 58.55(17) . . ?
C30 Mo1 C29 34.36(19) . . ?
C38 Mo1 C28 113.5(2) . . ?
C39 Mo1 C28 148.5(2) . . ?
C40 Mo1 C28 92.2(2) . . ?
C31 Mo1 C28 58.3(2) . . ?
C32 Mo1 C28 34.96(19) . . ?
C30 Mo1 C28 57.5(2) . . ?
C29 Mo1 C28 34.52(18) . . ?
C38 Mo1 Ni1 59.90(13) . . ?
C39 Mo1 Ni1 65.44(15) . . ?
C40 Mo1 Ni1 55.78(12) . . ?
C31 Mo1 Ni1 149.22(13) . . ?
C32 Mo1 Ni1 142.36(13) . . ?
C30 Mo1 Ni1 156.11(15) . . ?
C29 Mo1 Ni1 151.78(14) . . ?
C28 Mo1 Ni1 144.47(15) . . ?
C38 Mo1 Ni2 114.46(13) . . ?
C39 Mo1 Ni2 58.26(16) . . ?
C40 Mo1 Ni2 56.34(14) . . ?
C31 Mo1 Ni2 142.07(14) . . ?
C32 Mo1 Ni2 157.46(14) . . ?
C30 Mo1 Ni2 108.58(13) . . ?
C29 Mo1 Ni2 100.23(13) . . ?
C28 Mo1 Ni2 122.98(16) . . ?
Ni1 Mo1 Ni2 55.029(17) . . ?
C1 N1 C2 111.4(3) . . ?
C1 N1 C4 127.1(3) . . ?
C2 N1 C4 120.6(3) . . ?
C1 N2 C3 110.8(4) . . ?
C1 N2 C16 126.9(3) . . ?
C3 N2 C16 122.1(3) . . ?
C41 Ni1 C1 101.22(18) . . ?
C41 Ni1 C40 97.5(2) . . ?
C1 Ni1 C40 128.56(19) . . ?
C41 Ni1 C38 161.0(2) . . ?
C1 Ni1 C38 94.46(16) . . ?
C40 Ni1 C38 80.70(18) . . ?
C41 Ni1 Ni2 51.76(13) . . ?
C1 Ni1 Ni2 152.43(12) . . ?
C40 Ni1 Ni2 60.16(13) . . ?
C38 Ni1 Ni2 113.12(11) . . ?
C41 Ni1 C39 90.0(2) . . ?
C1 Ni1 C39 137.64(18) . . ?
C40 Ni1 C39 89.26(19) . . ?
C38 Ni1 C39 71.03(17) . . ?
Ni2 Ni1 C39 57.82(12) . . ?
C41 Ni1 Mo1 117.70(13) . . ?
C1 Ni1 Mo1 141.07(12) . . ?
C40 Ni1 Mo1 50.59(14) . . ?
C38 Ni1 Mo1 47.28(11) . . ?
Ni2 Ni1 Mo1 66.27(2) . . ?
C39 Ni1 Mo1 47.34(12) . . ?
C41 Ni2 C35 90.46(18) . . ?
C41 Ni2 C36 110.19(18) . . ?
C35 Ni2 C36 38.49(18) . . ?
C41 Ni2 C37 148.35(19) . . ?
C35 Ni2 C37 64.11(17) . . ?
C36 Ni2 C37 38.17(16) . . ?
C41 Ni2 C33 146.1(2) . . ?
C35 Ni2 C33 63.89(17) . . ?
C36 Ni2 C33 63.78(18) . . ?
C37 Ni2 C33 38.02(19) . . ?
C41 Ni2 C34 108.7(2) . . ?
C35 Ni2 C34 38.44(17) . . ?
C36 Ni2 C34 63.92(19) . . ?
C37 Ni2 C34 63.44(19) . . ?
C33 Ni2 C34 37.59(18) . . ?
C41 Ni2 C40 90.36(18) . . ?
C35 Ni2 C40 138.6(2) . . ?
C36 Ni2 C40 158.13(15) . . ?
C37 Ni2 C40 121.07(17) . . ?
C33 Ni2 C40 95.05(18) . . ?
C34 Ni2 C40 103.21(19) . . ?
C41 Ni2 C39 91.3(2) . . ?
C35 Ni2 C39 132.4(2) . . ?
C36 Ni2 C39 97.69(19) . . ?
C37 Ni2 C39 92.85(18) . . ?
C33 Ni2 C39 122.19(19) . . ?
C34 Ni2 C39 156.28(18) . . ?
C40 Ni2 C39 88.96(19) . . ?
C41 Ni2 Ni1 48.21(14) . . ?
C35 Ni2 Ni1 138.59(12) . . ?
C36 Ni2 Ni1 146.10(13) . . ?
C37 Ni2 Ni1 153.96(14) . . ?
C33 Ni2 Ni1 149.68(13) . . ?
C34 Ni2 Ni1 140.84(14) . . ?
C40 Ni2 Ni1 54.65(11) . . ?
C39 Ni2 Ni1 62.55(12) . . ?
C41 Ni2 Mo1 106.63(14) . . ?
C35 Ni2 Mo1 162.60(12) . . ?
C36 Ni2 Mo1 128.19(13) . . ?
C37 Ni2 Mo1 98.68(12) . . ?
C33 Ni2 Mo1 101.33(12) . . ?
C34 Ni2 Mo1 133.23(13) . . ?
C40 Ni2 Mo1 47.00(14) . . ?
C39 Ni2 Mo1 46.14(13) . . ?
Ni1 Ni2 Mo1 58.696(19) . . ?

loop_
_geom_bond_atom_site_label_1
_geom_bond_atom_site_label_2
_geom_bond_distance
_geom_bond_site_symmetry_2
_geom_bond_publ_flag
C1 N1 1.366(5) . ?
C1 N2 1.373(5) . ?
C1 Ni1 1.907(4) . ?
C2 C3 1.336(6) . ?
C2 N1 1.389(5) . ?
C2 H2 0.9500 . ?
C3 N2 1.385(5) . ?
C3 H3 0.9500 . ?
C4 C5 1.399(6) . ?
C4 C9 1.406(6) . ?
C4 N1 1.445(5) . ?
C5 C6 1.394(6) . ?
C5 C10 1.519(6) . ?
C6 C7 1.380(6) . ?
C6 H6 0.9500 . ?
C7 C8 1.364(7) . ?
C7 H7 0.9500 . ?
C8 C9 1.392(6) . ?
C8 H8 0.9500 . ?
C9 C13 1.510(7) . ?
C10 C11 1.531(6) . ?
C10 C12 1.542(6) . ?
C10 H10 1.0000 . ?
C11 H11A 0.9800 . ?
C11 H11B 0.9800 . ?
C11 H11C 0.9800 . ?
C12 H12A 0.9800 . ?
C12 H12B 0.9800 . ?
C12 H12C 0.9800 . ?
C13 C15 1.528(6) . ?
C13 C14 1.533(6) . ?
C13 H13 1.0000 . ?
C14 H14A 0.9800 . ?
C14 H14B 0.9800 . ?
C14 H14C 0.9800 . ?
C15 H15A 0.9800 . ?
C15 H15B 0.9800 . ?
C15 H15C 0.9800 . ?
C16 C21 1.390(6) . ?
C16 C17 1.418(6) . ?
C16 N2 1.446(5) . ?
C17 C18 1.393(6) . ?
C17 C22 1.510(7) . ?
C18 C19 1.374(7) . ?
C18 H18 0.9500 . ?
C19 C20 1.379(6) . ?
C19 H19 0.9500 . ?
C20 C21 1.386(6) . ?
C20 H20 0.9500 . ?
C21 C25 1.502(6) . ?
C22 C23 1.532(6) . ?
C22 C24 1.548(6) . ?
C22 H22 1.0000 . ?
C23 H23A 0.9800 . ?
C23 H23B 0.9800 . ?
C23 H23C 0.9800 . ?
C24 H24A 0.9800 . ?
C24 H24B 0.9800 . ?
C24 H24C 0.9800 . ?
C25 C26 1.535(7) . ?
C25 C27 1.550(6) . ?
C25 H25 1.0000 . ?
C26 H26A 0.9800 . ?
C26 H26B 0.9800 . ?
C26 H26C 0.9800 . ?
C27 H27A 0.9800 . ?
C27 H27B 0.9800 . ?
C27 H27C 0.9800 . ?
C28 C29 1.379(7) . ?
C28 C32 1.391(7) . ?
C28 Mo1 2.325(5) . ?
C28 H28 0.9500 . ?
C29 C30 1.368(8) . ?
C29 Mo1 2.323(5) . ?
C29 H29 0.9500 . ?
C30 C31 1.421(7) . ?
C30 Mo1 2.310(5) . ?
C30 H30 0.9500 . ?
C31 C32 1.414(8) . ?
C31 Mo1 2.299(5) . ?
C31 H31 0.9500 . ?
C32 Mo1 2.305(4) . ?
C32 H32 0.9500 . ?
C33 C34 1.400(7) . ?
C33 C37 1.411(7) . ?
C33 Ni2 2.173(4) . ?
C33 H33 0.9500 . ?
C34 C35 1.413(7) . ?
C34 Ni2 2.173(5) . ?
C34 H34 0.9500 . ?
C35 C36 1.409(7) . ?
C35 Ni2 2.115(4) . ?
C35 H35 0.9500 . ?
C36 C37 1.411(6) . ?
C36 Ni2 2.157(4) . ?
C36 H36 0.9500 . ?
C37 Ni2 2.158(4) . ?
C37 H37 0.9500 . ?
C38 O1 1.173(5) . ?
C38 Mo1 1.945(4) . ?
C38 Ni1 2.291(5) . ?
C39 O2 1.151(6) . ?
C39 Mo1 2.018(6) . ?
C39 Ni2 2.380(6) . ?
C39 Ni1 2.496(6) . ?
C40 O3 1.155(6) . ?
C40 Mo1 2.037(6) . ?
C40 Ni1 2.180(5) . ?
C40 Ni2 2.319(5) . ?
C41 O4 1.156(5) . ?
C41 Ni1 1.837(5) . ?
C41 Ni2 1.935(4) . ?
Mo1 Ni1 2.5300(6) . ?
Mo1 Ni2 2.7108(7) . ?
Ni1 Ni2 2.4264(7) . ?

loop_
_geom_torsion_atom_site_label_1
_geom_torsion_atom_site_label_2
_geom_torsion_atom_site_label_3
_geom_torsion_atom_site_label_4
_geom_torsion
_geom_torsion_site_symmetry_1
_geom_torsion_site_symmetry_2
_geom_torsion_site_symmetry_3
_geom_torsion_site_symmetry_4
_geom_torsion_publ_flag
N1 C2 C3 N2 -0.4(5) . . . . ?
C9 C4 C5 C6 -2.2(6) . . . . ?
N1 C4 C5 C6 172.0(3) . . . . ?
C9 C4 C5 C10 178.6(4) . . . . ?
N1 C4 C5 C10 -7.1(5) . . . . ?
C4 C5 C6 C7 0.9(6) . . . . ?
C10 C5 C6 C7 -180.0(4) . . . . ?
C5 C6 C7 C8 1.3(7) . . . . ?
C6 C7 C8 C9 -2.1(7) . . . . ?
C7 C8 C9 C4 0.8(6) . . . . ?
C7 C8 C9 C13 -179.8(4) . . . . ?
C5 C4 C9 C8 1.4(6) . . . . ?
N1 C4 C9 C8 -172.8(3) . . . . ?
C5 C4 C9 C13 -178.0(4) . . . . ?
N1 C4 C9 C13 7.9(6) . . . . ?
C6 C5 C10 C11 -77.5(5) . . . . ?
C4 C5 C10 C11 101.6(5) . . . . ?
C6 C5 C10 C12 47.1(6) . . . . ?
C4 C5 C10 C12 -133.8(4) . . . . ?
C8 C9 C13 C15 -54.4(5) . . . . ?
C4 C9 C13 C15 125.0(4) . . . . ?
C8 C9 C13 C14 70.1(5) . . . . ?
C4 C9 C13 C14 -110.6(5) . . . . ?
C21 C16 C17 C18 -1.0(6) . . . . ?
N2 C16 C17 C18 -176.9(4) . . . . ?
C21 C16 C17 C22 177.0(4) . . . . ?
N2 C16 C17 C22 1.1(6) . . . . ?
C16 C17 C18 C19 0.0(6) . . . . ?
C22 C17 C18 C19 -178.1(4) . . . . ?
C17 C18 C19 C20 0.5(7) . . . . ?
C18 C19 C20 C21 -0.1(7) . . . . ?
C19 C20 C21 C16 -0.8(7) . . . . ?
C19 C20 C21 C25 175.7(4) . . . . ?
C17 C16 C21 C20 1.4(6) . . . . ?
N2 C16 C21 C20 177.3(4) . . . . ?
C17 C16 C21 C25 -175.1(4) . . . . ?
N2 C16 C21 C25 0.7(6) . . . . ?
C18 C17 C22 C23 -41.4(6) . . . . ?
C16 C17 C22 C23 140.7(4) . . . . ?
C18 C17 C22 C24 81.9(5) . . . . ?
C16 C17 C22 C24 -96.0(5) . . . . ?
C20 C21 C25 C26 35.9(6) . . . . ?
C16 C21 C25 C26 -147.7(4) . . . . ?
C20 C21 C25 C27 -86.1(6) . . . . ?
C16 C21 C25 C27 90.3(5) . . . . ?
C32 C28 C29 C30 -1.4(6) . . . . ?
Mo1 C28 C29 C30 -64.0(4) . . . . ?
C32 C28 C29 Mo1 62.6(3) . . . . ?
C28 C29 C30 C31 0.8(6) . . . . ?
Mo1 C29 C30 C31 -63.5(3) . . . . ?
C28 C29 C30 Mo1 64.4(3) . . . . ?
C29 C30 C31 C32 0.0(6) . . . . ?
Mo1 C30 C31 C32 -64.6(3) . . . . ?
C29 C30 C31 Mo1 64.6(4) . . . . ?
C29 C28 C32 C31 1.4(6) . . . . ?
Mo1 C28 C32 C31 64.6(3) . . . . ?
C29 C28 C32 Mo1 -63.2(4) . . . . ?
C30 C31 C32 C28 -0.8(5) . . . . ?
Mo1 C31 C32 C28 -65.5(3) . . . . ?
C30 C31 C32 Mo1 64.7(3) . . . . ?
C37 C33 C34 C35 1.9(5) . . . . ?
Ni2 C33 C34 C35 -59.1(3) . . . . ?
C37 C33 C34 Ni2 61.0(3) . . . . ?
C33 C34 C35 C36 -3.2(5) . . . . ?
Ni2 C34 C35 C36 -64.0(3) . . . . ?
C33 C34 C35 Ni2 60.8(3) . . . . ?
C34 C35 C36 C37 3.3(5) . . . . ?
Ni2 C35 C36 C37 -61.1(3) . . . . ?
C34 C35 C36 Ni2 64.5(3) . . . . ?
C35 C36 C37 C33 -2.2(5) . . . . ?
Ni2 C36 C37 C33 -62.1(3) . . . . ?
C35 C36 C37 Ni2 60.0(3) . . . . ?
C34 C33 C37 C36 0.2(5) . . . . ?
Ni2 C33 C37 C36 61.7(3) . . . . ?
C34 C33 C37 Ni2 -61.5(3) . . . . ?
O1 C38 Mo1 C39 116.0(13) . . . . ?
Ni1 C38 Mo1 C39 -61.75(18) . . . . ?
O1 C38 Mo1 C40 -135.4(13) . . . . ?
Ni1 C38 Mo1 C40 46.82(17) . . . . ?
O1 C38 Mo1 C31 15.7(13) . . . . ?
Ni1 C38 Mo1 C31 -162.12(17) . . . . ?
O1 C38 Mo1 C32 -19.2(13) . . . . ?
Ni1 C38 Mo1 C32 163.04(19) . . . . ?
O1 C38 Mo1 C30 24.7(14) . . . . ?
Ni1 C38 Mo1 C30 -153.0(2) . . . . ?
O1 C38 Mo1 C29 -21.6(15) . . . . ?
Ni1 C38 Mo1 C29 160.6(3) . . . . ?
O1 C38 Mo1 C28 -41.5(13) . . . . ?
Ni1 C38 Mo1 C28 140.69(17) . . . . ?
O1 C38 Mo1 Ni1 177.8(14) . . . . ?
O1 C38 Mo1 Ni2 170.3(12) . . . . ?
Ni1 C38 Mo1 Ni2 -7.45(15) . . . . ?
O2 C39 Mo1 C38 -77.3(15) . . . . ?
Ni2 C39 Mo1 C38 119.64(17) . . . . ?
Ni1 C39 Mo1 C38 56.92(16) . . . . ?
O2 C39 Mo1 C40 -170.5(15) . . . . ?
Ni2 C39 Mo1 C40 26.42(19) . . . . ?
Ni1 C39 Mo1 C40 -36.30(17) . . . . ?
O2 C39 Mo1 C31 17.0(15) . . . . ?
Ni2 C39 Mo1 C31 -146.05(15) . . . . ?
Ni1 C39 Mo1 C31 151.23(14) . . . . ?
O2 C39 Mo1 C32 6.5(16) . . . . ?
Ni2 C39 Mo1 C32 -156.54(19) . . . . ?
Ni1 C39 Mo1 C32 140.7(2) . . . . ?
O2 C39 Mo1 C30 52.0(15) . . . . ?
Ni2 C39 Mo1 C30 -111.05(17) . . . . ?
Ni1 C39 Mo1 C30 -173.77(16) . . . . ?
O2 C39 Mo1 C29 77.0(15) . . . . ?
Ni2 C39 Mo1 C29 -86.0(2) . . . . ?
Ni1 C39 Mo1 C29 -148.76(17) . . . . ?
O2 C39 Mo1 C28 60.6(16) . . . . ?
Ni2 C39 Mo1 C28 -102.4(4) . . . . ?
Ni1 C39 Mo1 C28 -165.2(4) . . . . ?
O2 C39 Mo1 Ni1 -134.2(15) . . . . ?
Ni2 C39 Mo1 Ni1 62.72(9) . . . . ?
O2 C39 Mo1 Ni2 163.1(16) . . . . ?
Ni1 C39 Mo1 Ni2 -62.72(9) . . . . ?
O3 C40 Mo1 C38 90.1(11) . . . . ?
Ni1 C40 Mo1 C38 -49.72(17) . . . . ?
Ni2 C40 Mo1 C38 -117.40(15) . . . . ?
O3 C40 Mo1 C39 -179.6(11) . . . . ?
Ni1 C40 Mo1 C39 40.6(2) . . . . ?
Ni2 C40 Mo1 C39 -27.04(18) . . . . ?
O3 C40 Mo1 C31 -14.6(13) . . . . ?
Ni1 C40 Mo1 C31 -154.3(3) . . . . ?
Ni2 C40 Mo1 C31 138.0(3) . . . . ?
O3 C40 Mo1 C32 2.8(12) . . . . ?
Ni1 C40 Mo1 C32 -137.03(16) . . . . ?
Ni2 C40 Mo1 C32 155.30(15) . . . . ?
O3 C40 Mo1 C30 -68.6(12) . . . . ?
Ni1 C40 Mo1 C30 151.6(2) . . . . ?
Ni2 C40 Mo1 C30 83.9(2) . . . . ?
O3 C40 Mo1 C29 -57.3(11) . . . . ?
Ni1 C40 Mo1 C29 162.89(16) . . . . ?
Ni2 C40 Mo1 C29 95.22(17) . . . . ?
O3 C40 Mo1 C28 -23.6(11) . . . . ?
Ni1 C40 Mo1 C28 -163.40(18) . . . . ?
Ni2 C40 Mo1 C28 128.93(17) . . . . ?
O3 C40 Mo1 Ni1 139.8(12) . . . . ?
Ni2 C40 Mo1 Ni1 -67.67(10) . . . . ?
O3 C40 Mo1 Ni2 -152.5(12) . . . . ?
Ni1 C40 Mo1 Ni2 67.67(10) . . . . ?
C32 C31 Mo1 C38 -77.2(3) . . . . ?
C30 C31 Mo1 C38 168.0(4) . . . . ?
C32 C31 Mo1 C39 -167.3(3) . . . . ?
C30 C31 Mo1 C39 77.9(4) . . . . ?
C32 C31 Mo1 C40 27.2(5) . . . . ?
C30 C31 Mo1 C40 -87.7(5) . . . . ?
C30 C31 Mo1 C32 -114.8(5) . . . . ?
C32 C31 Mo1 C30 114.8(5) . . . . ?
C32 C31 Mo1 C29 78.6(3) . . . . ?
C30 C31 Mo1 C29 -36.3(3) . . . . ?
C32 C31 Mo1 C28 37.8(3) . . . . ?
C30 C31 Mo1 C28 -77.0(4) . . . . ?
C32 C31 Mo1 Ni1 -108.5(4) . . . . ?
C30 C31 Mo1 Ni1 136.7(3) . . . . ?
C32 C31 Mo1 Ni2 142.1(3) . . . . ?
C30 C31 Mo1 Ni2 27.3(5) . . . . ?
C28 C32 Mo1 C38 -142.5(4) . . . . ?
C31 C32 Mo1 C38 103.0(3) . . . . ?
C28 C32 Mo1 C39 132.4(4) . . . . ?
C31 C32 Mo1 C39 17.8(4) . . . . ?
C28 C32 Mo1 C40 -50.8(4) . . . . ?
C31 C32 Mo1 C40 -165.3(3) . . . . ?
C28 C32 Mo1 C31 114.5(5) . . . . ?
C28 C32 Mo1 C30 76.2(4) . . . . ?
C31 C32 Mo1 C30 -38.3(3) . . . . ?
C28 C32 Mo1 C29 35.8(3) . . . . ?
C31 C32 Mo1 C29 -78.7(3) . . . . ?
C31 C32 Mo1 C28 -114.5(5) . . . . ?
C28 C32 Mo1 Ni1 -118.1(3) . . . . ?
C31 C32 Mo1 Ni1 127.4(3) . . . . ?
C28 C32 Mo1 Ni2 14.4(7) . . . . ?
C31 C32 Mo1 Ni2 -100.1(5) . . . . ?
C29 C30 Mo1 C38 -132.1(3) . . . . ?
C31 C30 Mo1 C38 -15.6(5) . . . . ?
C29 C30 Mo1 C39 137.7(3) . . . . ?
C31 C30 Mo1 C39 -105.8(4) . . . . ?
C29 C30 Mo1 C40 20.0(5) . . . . ?
C31 C30 Mo1 C40 136.5(4) . . . . ?
C29 C30 Mo1 C31 -116.5(5) . . . . ?
C29 C30 Mo1 C32 -78.3(4) . . . . ?
C31 C30 Mo1 C32 38.2(3) . . . . ?
C31 C30 Mo1 C29 116.5(5) . . . . ?
C29 C30 Mo1 C28 -37.0(3) . . . . ?
C31 C30 Mo1 C28 79.5(4) . . . . ?
C29 C30 Mo1 Ni1 123.6(4) . . . . ?
C31 C30 Mo1 Ni1 -119.9(4) . . . . ?
C29 C30 Mo1 Ni2 80.8(3) . . . . ?
C31 C30 Mo1 Ni2 -162.7(3) . . . . ?
C30 C29 Mo1 C38 83.0(5) . . . . ?
C28 C29 Mo1 C38 -33.4(6) . . . . ?
C30 C29 Mo1 C39 -48.5(4) . . . . ?
C28 C29 Mo1 C39 -164.9(4) . . . . ?
C30 C29 Mo1 C40 -165.4(3) . . . . ?
C28 C29 Mo1 C40 78.2(4) . . . . ?
C30 C29 Mo1 C31 37.9(3) . . . . ?
C28 C29 Mo1 C31 -78.5(4) . . . . ?
C30 C29 Mo1 C32 80.1(4) . . . . ?
C28 C29 Mo1 C32 -36.3(4) . . . . ?
C28 C29 Mo1 C30 -116.4(5) . . . . ?
C30 C29 Mo1 C28 116.4(5) . . . . ?
C30 C29 Mo1 Ni1 -134.5(3) . . . . ?
C28 C29 Mo1 Ni1 109.1(4) . . . . ?
C30 C29 Mo1 Ni2 -108.0(3) . . . . ?
C28 C29 Mo1 Ni2 135.5(3) . . . . ?
C29 C28 Mo1 C38 159.7(4) . . . . ?
C32 C28 Mo1 C38 41.5(4) . . . . ?
C29 C28 Mo1 C39 26.6(6) . . . . ?
C32 C28 Mo1 C39 -91.6(5) . . . . ?
C29 C28 Mo1 C40 -105.8(4) . . . . ?
C32 C28 Mo1 C40 136.0(4) . . . . ?
C29 C28 Mo1 C31 79.5(4) . . . . ?
C32 C28 Mo1 C31 -38.7(3) . . . . ?
C29 C28 Mo1 C32 118.2(5) . . . . ?
C29 C28 Mo1 C30 36.8(3) . . . . ?
C32 C28 Mo1 C30 -81.4(4) . . . . ?
C32 C28 Mo1 C29 -118.2(5) . . . . ?
C29 C28 Mo1 Ni1 -129.8(3) . . . . ?
C32 C28 Mo1 Ni1 112.0(4) . . . . ?
C29 C28 Mo1 Ni2 -55.3(4) . . . . ?
C32 C28 Mo1 Ni2 -173.5(3) . . . . ?
N2 C1 N1 C2 0.7(5) . . . . ?
Ni1 C1 N1 C2 -175.1(3) . . . . ?
N2 C1 N1 C4 -168.0(4) . . . . ?
Ni1 C1 N1 C4 16.2(6) . . . . ?
C3 C2 N1 C1 -0.3(5) . . . . ?
C3 C2 N1 C4 169.3(4) . . . . ?
C5 C4 N1 C1 76.4(5) . . . . ?
C9 C4 N1 C1 -109.2(5) . . . . ?
C5 C4 N1 C2 -91.4(5) . . . . ?
C9 C4 N1 C2 83.0(5) . . . . ?
N1 C1 N2 C3 -1.0(5) . . . . ?
Ni1 C1 N2 C3 174.7(3) . . . . ?
N1 C1 N2 C16 174.2(4) . . . . ?
Ni1 C1 N2 C16 -10.2(6) . . . . ?
C2 C3 N2 C1 0.8(5) . . . . ?
C2 C3 N2 C16 -174.6(4) . . . . ?
C21 C16 N2 C1 86.9(5) . . . . ?
C17 C16 N2 C1 -97.0(5) . . . . ?
C21 C16 N2 C3 -98.5(5) . . . . ?
C17 C16 N2 C3 77.6(5) . . . . ?
O4 C41 Ni1 C1 -2.3(10) . . . . ?
Ni2 C41 Ni1 C1 173.86(18) . . . . ?
O4 C41 Ni1 C40 -134.2(9) . . . . ?
Ni2 C41 Ni1 C40 42.0(2) . . . . ?
O4 C41 Ni1 C38 142.6(8) . . . . ?
Ni2 C41 Ni1 C38 -41.3(7) . . . . ?
O4 C41 Ni1 Ni2 -176.2(11) . . . . ?
O4 C41 Ni1 C39 136.6(9) . . . . ?
Ni2 C41 Ni1 C39 -47.25(19) . . . . ?
O4 C41 Ni1 Mo1 176.7(9) . . . . ?
Ni2 C41 Ni1 Mo1 -7.1(2) . . . . ?
N1 C1 Ni1 C41 -112.7(4) . . . . ?
N2 C1 Ni1 C41 72.5(4) . . . . ?
N1 C1 Ni1 C40 -3.6(5) . . . . ?
N2 C1 Ni1 C40 -178.3(3) . . . . ?
N1 C1 Ni1 C38 78.1(4) . . . . ?
N2 C1 Ni1 C38 -96.6(4) . . . . ?
N1 C1 Ni1 Ni2 -102.3(4) . . . . ?
N2 C1 Ni1 Ni2 83.0(5) . . . . ?
N1 C1 Ni1 C39 144.6(3) . . . . ?
N2 C1 Ni1 C39 -30.1(5) . . . . ?
N1 C1 Ni1 Mo1 68.7(5) . . . . ?
N2 C1 Ni1 Mo1 -106.0(3) . . . . ?
O3 C40 Ni1 C41 76.1(5) . . . . ?
Mo1 C40 Ni1 C41 -119.9(2) . . . . ?
Ni2 C40 Ni1 C41 -37.30(19) . . . . ?
O3 C40 Ni1 C1 -34.8(6) . . . . ?
Mo1 C40 Ni1 C1 129.25(19) . . . . ?
Ni2 C40 Ni1 C1 -148.17(17) . . . . ?
O3 C40 Ni1 C38 -123.1(5) . . . . ?
Mo1 C40 Ni1 C38 40.95(15) . . . . ?
Ni2 C40 Ni1 C38 123.54(15) . . . . ?
O3 C40 Ni1 Ni2 113.4(5) . . . . ?
Mo1 C40 Ni1 Ni2 -82.59(13) . . . . ?
O3 C40 Ni1 C39 166.0(5) . . . . ?
Mo1 C40 Ni1 C39 -29.94(16) . . . . ?
Ni2 C40 Ni1 C39 52.65(14) . . . . ?
O3 C40 Ni1 Mo1 -164.0(5) . . . . ?
Ni2 C40 Ni1 Mo1 82.59(13) . . . . ?
O1 C38 Ni1 C41 -136.6(6) . . . . ?
Mo1 C38 Ni1 C41 42.5(7) . . . . ?
O1 C38 Ni1 C1 9.0(5) . . . . ?
Mo1 C38 Ni1 C1 -171.95(17) . . . . ?
O1 C38 Ni1 C40 137.3(5) . . . . ?
Mo1 C38 Ni1 C40 -43.58(17) . . . . ?
O1 C38 Ni1 Ni2 -170.8(4) . . . . ?
Mo1 C38 Ni1 Ni2 8.25(17) . . . . ?
O1 C38 Ni1 C39 -130.2(5) . . . . ?
Mo1 C38 Ni1 C39 48.86(16) . . . . ?
O1 C38 Ni1 Mo1 -179.1(6) . . . . ?
O2 C39 Ni1 C41 -64.1(5) . . . . ?
Mo1 C39 Ni1 C41 129.15(19) . . . . ?
Ni2 C39 Ni1 C41 42.96(18) . . . . ?
O2 C39 Ni1 C1 42.8(6) . . . . ?
Mo1 C39 Ni1 C1 -124.0(2) . . . . ?
Ni2 C39 Ni1 C1 149.79(19) . . . . ?
O2 C39 Ni1 C40 -161.6(5) . . . . ?
Mo1 C39 Ni1 C40 31.62(17) . . . . ?
Ni2 C39 Ni1 C40 -54.56(15) . . . . ?
O2 C39 Ni1 C38 118.0(5) . . . . ?
Mo1 C39 Ni1 C38 -48.79(15) . . . . ?
Ni2 C39 Ni1 C38 -134.98(17) . . . . ?
O2 C39 Ni1 Ni2 -107.0(5) . . . . ?
Mo1 C39 Ni1 Ni2 86.19(13) . . . . ?
O2 C39 Ni1 Mo1 166.8(5) . . . . ?
Ni2 C39 Ni1 Mo1 -86.19(13) . . . . ?
C38 Mo1 Ni1 C41 -165.6(3) . . . . ?
C39 Mo1 Ni1 C41 -61.2(3) . . . . ?
C40 Mo1 Ni1 C41 76.1(3) . . . . ?
C31 Mo1 Ni1 C41 -128.8(4) . . . . ?
C32 Mo1 Ni1 C41 166.0(3) . . . . ?
C30 Mo1 Ni1 C41 -45.6(4) . . . . ?
C29 Mo1 Ni1 C41 38.4(4) . . . . ?
C28 Mo1 Ni1 C41 105.5(3) . . . . ?
Ni2 Mo1 Ni1 C41 6.1(2) . . . . ?
C38 Mo1 Ni1 C1 12.8(3) . . . . ?
C39 Mo1 Ni1 C1 117.3(3) . . . . ?
C40 Mo1 Ni1 C1 -105.5(3) . . . . ?
C31 Mo1 Ni1 C1 49.6(4) . . . . ?
C32 Mo1 Ni1 C1 -15.6(4) . . . . ?
C30 Mo1 Ni1 C1 132.8(4) . . . . ?
C29 Mo1 Ni1 C1 -143.2(4) . . . . ?
C28 Mo1 Ni1 C1 -76.0(3) . . . . ?
Ni2 Mo1 Ni1 C1 -175.4(2) . . . . ?
C38 Mo1 Ni1 C40 118.3(2) . . . . ?
C39 Mo1 Ni1 C40 -137.3(2) . . . . ?
C31 Mo1 Ni1 C40 155.0(3) . . . . ?
C32 Mo1 Ni1 C40 89.9(3) . . . . ?
C30 Mo1 Ni1 C40 -121.7(4) . . . . ?
C29 Mo1 Ni1 C40 -37.7(4) . . . . ?
C28 Mo1 Ni1 C40 29.4(3) . . . . ?
Ni2 Mo1 Ni1 C40 -69.98(17) . . . . ?
C39 Mo1 Ni1 C38 104.4(2) . . . . ?
C40 Mo1 Ni1 C38 -118.3(2) . . . . ?
C31 Mo1 Ni1 C38 36.7(3) . . . . ?
C32 Mo1 Ni1 C38 -28.5(3) . . . . ?
C30 Mo1 Ni1 C38 120.0(4) . . . . ?
C29 Mo1 Ni1 C38 -156.0(4) . . . . ?
C28 Mo1 Ni1 C38 -88.9(3) . . . . ?
Ni2 Mo1 Ni1 C38 171.71(17) . . . . ?
C38 Mo1 Ni1 Ni2 -171.71(17) . . . . ?
C39 Mo1 Ni1 Ni2 -67.28(16) . . . . ?
C40 Mo1 Ni1 Ni2 69.98(17) . . . . ?
C31 Mo1 Ni1 Ni2 -135.0(3) . . . . ?
C32 Mo1 Ni1 Ni2 159.8(3) . . . . ?
C30 Mo1 Ni1 Ni2 -51.8(4) . . . . ?
C29 Mo1 Ni1 Ni2 32.3(3) . . . . ?
C28 Mo1 Ni1 Ni2 99.4(3) . . . . ?
C38 Mo1 Ni1 C39 -104.4(2) . . . . ?
C40 Mo1 Ni1 C39 137.3(2) . . . . ?
C31 Mo1 Ni1 C39 -67.7(3) . . . . ?
C32 Mo1 Ni1 C39 -132.9(3) . . . . ?
C30 Mo1 Ni1 C39 15.5(4) . . . . ?
C29 Mo1 Ni1 C39 99.6(4) . . . . ?
C28 Mo1 Ni1 C39 166.7(3) . . . . ?
Ni2 Mo1 Ni1 C39 67.28(16) . . . . ?
O4 C41 Ni2 C35 -0.4(8) . . . . ?
Ni1 C41 Ni2 C35 -177.2(2) . . . . ?
O4 C41 Ni2 C36 -34.2(8) . . . . ?
Ni1 C41 Ni2 C36 149.03(18) . . . . ?
O4 C41 Ni2 C37 -35.4(10) . . . . ?
Ni1 C41 Ni2 C37 147.8(3) . . . . ?
O4 C41 Ni2 C33 38.6(10) . . . . ?
Ni1 C41 Ni2 C33 -138.2(3) . . . . ?
O4 C41 Ni2 C34 34.1(8) . . . . ?
Ni1 C41 Ni2 C34 -142.69(19) . . . . ?
O4 C41 Ni2 C40 138.2(8) . . . . ?
Ni1 C41 Ni2 C40 -38.6(2) . . . . ?
O4 C41 Ni2 C39 -132.8(8) . . . . ?
Ni1 C41 Ni2 C39 50.4(2) . . . . ?
O4 C41 Ni2 Ni1 176.8(9) . . . . ?
O4 C41 Ni2 Mo1 -177.0(7) . . . . ?
Ni1 C41 Ni2 Mo1 6.2(2) . . . . ?
C36 C35 Ni2 C41 -123.0(3) . . . . ?
C34 C35 Ni2 C41 120.4(3) . . . . ?
C34 C35 Ni2 C36 -116.6(4) . . . . ?
C36 C35 Ni2 C37 37.5(3) . . . . ?
C34 C35 Ni2 C37 -79.2(3) . . . . ?
C36 C35 Ni2 C33 80.0(3) . . . . ?
C34 C35 Ni2 C33 -36.7(3) . . . . ?
C36 C35 Ni2 C34 116.6(4) . . . . ?
C36 C35 Ni2 C40 146.0(3) . . . . ?
C34 C35 Ni2 C40 29.3(4) . . . . ?
C36 C35 Ni2 C39 -30.9(4) . . . . ?
C34 C35 Ni2 C39 -147.5(3) . . . . ?
C36 C35 Ni2 Ni1 -126.2(2) . . . . ?
C34 C35 Ni2 Ni1 117.2(3) . . . . ?
C36 C35 Ni2 Mo1 46.3(6) . . . . ?
C34 C35 Ni2 Mo1 -70.4(6) . . . . ?
C35 C36 Ni2 C41 63.3(3) . . . . ?
C37 C36 Ni2 C41 -179.0(3) . . . . ?
C37 C36 Ni2 C35 117.7(4) . . . . ?
C35 C36 Ni2 C37 -117.7(4) . . . . ?
C35 C36 Ni2 C33 -80.3(3) . . . . ?
C37 C36 Ni2 C33 37.4(3) . . . . ?
C35 C36 Ni2 C34 -38.2(3) . . . . ?
C37 C36 Ni2 C34 79.5(3) . . . . ?
C35 C36 Ni2 C40 -95.8(5) . . . . ?
C37 C36 Ni2 C40 21.9(7) . . . . ?
C35 C36 Ni2 C39 157.5(3) . . . . ?
C37 C36 Ni2 C39 -84.8(3) . . . . ?
C35 C36 Ni2 Ni1 106.8(3) . . . . ?
C37 C36 Ni2 Ni1 -135.5(3) . . . . ?
C35 C36 Ni2 Mo1 -164.0(2) . . . . ?
C37 C36 Ni2 Mo1 -46.4(4) . . . . ?
C36 C37 Ni2 C41 1.8(6) . . . . ?
C33 C37 Ni2 C41 119.6(4) . . . . ?
C36 C37 Ni2 C35 -37.8(3) . . . . ?
C33 C37 Ni2 C35 80.0(3) . . . . ?
C33 C37 Ni2 C36 117.8(4) . . . . ?
C36 C37 Ni2 C33 -117.8(4) . . . . ?
C36 C37 Ni2 C34 -80.8(3) . . . . ?
C33 C37 Ni2 C34 37.0(3) . . . . ?
C36 C37 Ni2 C40 -170.7(3) . . . . ?
C33 C37 Ni2 C40 -52.9(3) . . . . ?
C36 C37 Ni2 C39 98.8(3) . . . . ?
C33 C37 Ni2 C39 -143.4(3) . . . . ?
C36 C37 Ni2 Ni1 117.1(3) . . . . ?
C33 C37 Ni2 Ni1 -125.1(3) . . . . ?
C36 C37 Ni2 Mo1 144.9(3) . . . . ?
C33 C37 Ni2 Mo1 -97.3(3) . . . . ?
C34 C33 Ni2 C41 -6.9(5) . . . . ?
C37 C33 Ni2 C41 -125.0(4) . . . . ?
C34 C33 Ni2 C35 37.5(3) . . . . ?
C37 C33 Ni2 C35 -80.6(3) . . . . ?
C34 C33 Ni2 C36 80.6(3) . . . . ?
C37 C33 Ni2 C36 -37.5(3) . . . . ?
C34 C33 Ni2 C37 118.1(4) . . . . ?
C37 C33 Ni2 C34 -118.1(4) . . . . ?
C34 C33 Ni2 C40 -105.1(3) . . . . ?
C37 C33 Ni2 C40 136.7(3) . . . . ?
C34 C33 Ni2 C39 162.9(3) . . . . ?
C37 C33 Ni2 C39 44.8(3) . . . . ?
C34 C33 Ni2 Ni1 -107.2(3) . . . . ?
C37 C33 Ni2 Ni1 134.6(3) . . . . ?
C34 C33 Ni2 Mo1 -152.2(3) . . . . ?
C37 C33 Ni2 Mo1 89.6(3) . . . . ?
C33 C34 Ni2 C41 175.9(3) . . . . ?
C35 C34 Ni2 C41 -65.6(3) . . . . ?
C33 C34 Ni2 C35 -118.5(4) . . . . ?
C33 C34 Ni2 C36 -80.2(3) . . . . ?
C35 C34 Ni2 C36 38.3(3) . . . . ?
C33 C34 Ni2 C37 -37.4(3) . . . . ?
C35 C34 Ni2 C37 81.1(3) . . . . ?
C35 C34 Ni2 C33 118.5(4) . . . . ?
C33 C34 Ni2 C40 81.0(3) . . . . ?
C35 C34 Ni2 C40 -160.6(3) . . . . ?
C33 C34 Ni2 C39 -38.2(6) . . . . ?
C35 C34 Ni2 C39 80.2(5) . . . . ?
C33 C34 Ni2 Ni1 130.2(3) . . . . ?
C35 C34 Ni2 Ni1 -111.3(3) . . . . ?
C33 C34 Ni2 Mo1 38.8(4) . . . . ?
C35 C34 Ni2 Mo1 157.3(2) . . . . ?
O3 C40 Ni2 C41 -78.6(4) . . . . ?
Mo1 C40 Ni2 C41 112.7(2) . . . . ?
Ni1 C40 Ni2 C41 34.8(2) . . . . ?
O3 C40 Ni2 C35 12.4(5) . . . . ?
Mo1 C40 Ni2 C35 -156.23(19) . . . . ?
Ni1 C40 Ni2 C35 125.9(2) . . . . ?
O3 C40 Ni2 C36 81.8(7) . . . . ?
Mo1 C40 Ni2 C36 -86.9(5) . . . . ?
Ni1 C40 Ni2 C36 -164.8(5) . . . . ?
O3 C40 Ni2 C37 97.4(4) . . . . ?
Mo1 C40 Ni2 C37 -71.3(2) . . . . ?
Ni1 C40 Ni2 C37 -149.17(18) . . . . ?
O3 C40 Ni2 C33 67.9(4) . . . . ?
Mo1 C40 Ni2 C33 -100.79(18) . . . . ?
Ni1 C40 Ni2 C33 -178.70(17) . . . . ?
O3 C40 Ni2 C34 30.7(4) . . . . ?
Mo1 C40 Ni2 C34 -138.01(16) . . . . ?
Ni1 C40 Ni2 C34 144.09(16) . . . . ?
O3 C40 Ni2 C39 -169.9(4) . . . . ?
Mo1 C40 Ni2 C39 21.43(15) . . . . ?
Ni1 C40 Ni2 C39 -56.47(15) . . . . ?
O3 C40 Ni2 Ni1 -113.4(4) . . . . ?
Mo1 C40 Ni2 Ni1 77.90(14) . . . . ?
O3 C40 Ni2 Mo1 168.7(5) . . . . ?
Ni1 C40 Ni2 Mo1 -77.90(14) . . . . ?
O2 C39 Ni2 C41 73.0(4) . . . . ?
Mo1 C39 Ni2 C41 -112.09(18) . . . . ?
Ni1 C39 Ni2 C41 -40.32(16) . . . . ?
O2 C39 Ni2 C35 -18.7(5) . . . . ?
Mo1 C39 Ni2 C35 156.15(17) . . . . ?
Ni1 C39 Ni2 C35 -132.08(18) . . . . ?
O2 C39 Ni2 C36 -37.5(4) . . . . ?
Mo1 C39 Ni2 C36 137.34(15) . . . . ?
Ni1 C39 Ni2 C36 -150.89(13) . . . . ?
O2 C39 Ni2 C37 -75.6(4) . . . . ?
Mo1 C39 Ni2 C37 99.31(16) . . . . ?
Ni1 C39 Ni2 C37 171.08(14) . . . . ?
O2 C39 Ni2 C33 -101.3(4) . . . . ?
Mo1 C39 Ni2 C33 73.6(2) . . . . ?
Ni1 C39 Ni2 C33 145.34(16) . . . . ?
O2 C39 Ni2 C34 -74.8(6) . . . . ?
Mo1 C39 Ni2 C34 100.0(5) . . . . ?
Ni1 C39 Ni2 C34 171.8(4) . . . . ?
O2 C39 Ni2 C40 163.4(4) . . . . ?
Mo1 C39 Ni2 C40 -21.75(15) . . . . ?
Ni1 C39 Ni2 C40 50.01(13) . . . . ?
O2 C39 Ni2 Ni1 113.3(4) . . . . ?
Mo1 C39 Ni2 Ni1 -71.77(12) . . . . ?
O2 C39 Ni2 Mo1 -174.9(5) . . . . ?
Ni1 C39 Ni2 Mo1 71.77(12) . . . . ?
C1 Ni1 Ni2 C41 -13.1(4) . . . . ?
C40 Ni1 Ni2 C41 -130.1(3) . . . . ?
C38 Ni1 Ni2 C41 166.5(3) . . . . ?
C39 Ni1 Ni2 C41 119.8(3) . . . . ?
Mo1 Ni1 Ni2 C41 173.1(2) . . . . ?
C41 Ni1 Ni2 C35 4.3(3) . . . . ?
C1 Ni1 Ni2 C35 -8.8(4) . . . . ?
C40 Ni1 Ni2 C35 -125.8(3) . . . . ?
C38 Ni1 Ni2 C35 170.8(3) . . . . ?
C39 Ni1 Ni2 C35 124.1(3) . . . . ?
Mo1 Ni1 Ni2 C35 177.4(2) . . . . ?
C41 Ni1 Ni2 C36 -60.0(3) . . . . ?
C1 Ni1 Ni2 C36 -73.1(4) . . . . ?
C40 Ni1 Ni2 C36 169.9(3) . . . . ?
C38 Ni1 Ni2 C36 106.5(3) . . . . ?
C39 Ni1 Ni2 C36 59.8(3) . . . . ?
Mo1 Ni1 Ni2 C36 113.1(2) . . . . ?
C41 Ni1 Ni2 C37 -140.5(4) . . . . ?
C1 Ni1 Ni2 C37 -153.6(4) . . . . ?
C40 Ni1 Ni2 C37 89.4(4) . . . . ?
C38 Ni1 Ni2 C37 26.0(4) . . . . ?
C39 Ni1 Ni2 C37 -20.7(4) . . . . ?
Mo1 Ni1 Ni2 C37 32.6(3) . . . . ?
C41 Ni1 Ni2 C33 132.7(4) . . . . ?
C1 Ni1 Ni2 C33 119.6(4) . . . . ?
C40 Ni1 Ni2 C33 2.6(3) . . . . ?
C38 Ni1 Ni2 C33 -60.8(3) . . . . ?
C39 Ni1 Ni2 C33 -107.5(3) . . . . ?
Mo1 Ni1 Ni2 C33 -54.2(3) . . . . ?
C41 Ni1 Ni2 C34 65.4(3) . . . . ?
C1 Ni1 Ni2 C34 52.3(4) . . . . ?
C40 Ni1 Ni2 C34 -64.7(3) . . . . ?
C38 Ni1 Ni2 C34 -128.1(2) . . . . ?
C39 Ni1 Ni2 C34 -174.8(3) . . . . ?
Mo1 Ni1 Ni2 C34 -121.5(2) . . . . ?
C41 Ni1 Ni2 C40 130.1(3) . . . . ?
C1 Ni1 Ni2 C40 117.0(3) . . . . ?
C38 Ni1 Ni2 C40 -63.4(2) . . . . ?
C39 Ni1 Ni2 C40 -110.1(2) . . . . ?
Mo1 Ni1 Ni2 C40 -56.81(16) . . . . ?
C41 Ni1 Ni2 C39 -119.8(3) . . . . ?
C1 Ni1 Ni2 C39 -132.9(3) . . . . ?
C40 Ni1 Ni2 C39 110.1(2) . . . . ?
C38 Ni1 Ni2 C39 46.7(2) . . . . ?
Mo1 Ni1 Ni2 C39 53.27(15) . . . . ?
C41 Ni1 Ni2 Mo1 -173.1(2) . . . . ?
C1 Ni1 Ni2 Mo1 173.8(3) . . . . ?
C40 Ni1 Ni2 Mo1 56.81(16) . . . . ?
C38 Ni1 Ni2 Mo1 -6.61(13) . . . . ?
C39 Ni1 Ni2 Mo1 -53.27(15) . . . . ?
C38 Mo1 Ni2 C41 2.5(2) . . . . ?
C39 Mo1 Ni2 C41 75.2(2) . . . . ?
C40 Mo1 Ni2 C41 -74.4(2) . . . . ?
C31 Mo1 Ni2 C41 138.5(3) . . . . ?
C32 Mo1 Ni2 C41 -152.1(4) . . . . ?
C30 Mo1 Ni2 C41 155.0(3) . . . . ?
C29 Mo1 Ni2 C41 -170.5(2) . . . . ?
C28 Mo1 Ni2 C41 -142.3(3) . . . . ?
Ni1 Mo1 Ni2 C41 -5.37(18) . . . . ?
C38 Mo1 Ni2 C35 -166.3(5) . . . . ?
C39 Mo1 Ni2 C35 -93.6(5) . . . . ?
C40 Mo1 Ni2 C35 116.9(5) . . . . ?
C31 Mo1 Ni2 C35 -30.2(6) . . . . ?
C32 Mo1 Ni2 C35 39.2(6) . . . . ?
C30 Mo1 Ni2 C35 -13.8(5) . . . . ?
C29 Mo1 Ni2 C35 20.7(5) . . . . ?
C28 Mo1 Ni2 C35 49.0(5) . . . . ?
Ni1 Mo1 Ni2 C35 -174.2(5) . . . . ?
C38 Mo1 Ni2 C36 -131.4(2) . . . . ?
C39 Mo1 Ni2 C36 -58.7(2) . . . . ?
C40 Mo1 Ni2 C36 151.8(2) . . . . ?
C31 Mo1 Ni2 C36 4.7(3) . . . . ?
C32 Mo1 Ni2 C36 74.1(4) . . . . ?
C30 Mo1 Ni2 C36 21.1(2) . . . . ?
C29 Mo1 Ni2 C36 55.6(2) . . . . ?
C28 Mo1 Ni2 C36 83.9(2) . . . . ?
Ni1 Mo1 Ni2 C36 -139.26(16) . . . . ?
C38 Mo1 Ni2 C37 -158.3(2) . . . . ?
C39 Mo1 Ni2 C37 -85.6(2) . . . . ?
C40 Mo1 Ni2 C37 124.9(2) . . . . ?
C31 Mo1 Ni2 C37 -22.2(3) . . . . ?
C32 Mo1 Ni2 C37 47.2(4) . . . . ?
C30 Mo1 Ni2 C37 -5.8(2) . . . . ?
C29 Mo1 Ni2 C37 28.7(2) . . . . ?
C28 Mo1 Ni2 C37 57.0(2) . . . . ?
Ni1 Mo1 Ni2 C37 -166.16(15) . . . . ?
C38 Mo1 Ni2 C33 163.2(2) . . . . ?
C39 Mo1 Ni2 C33 -124.1(2) . . . . ?
C40 Mo1 Ni2 C33 86.3(2) . . . . ?
C31 Mo1 Ni2 C33 -60.8(3) . . . . ?
C32 Mo1 Ni2 C33 8.6(4) . . . . ?
C30 Mo1 Ni2 C33 -44.3(2) . . . . ?
C29 Mo1 Ni2 C33 -9.8(2) . . . . ?
C28 Mo1 Ni2 C33 18.4(2) . . . . ?
Ni1 Mo1 Ni2 C33 155.31(16) . . . . ?
C38 Mo1 Ni2 C34 140.2(2) . . . . ?
C39 Mo1 Ni2 C34 -147.1(2) . . . . ?
C40 Mo1 Ni2 C34 63.4(2) . . . . ?
C31 Mo1 Ni2 C34 -83.7(3) . . . . ?
C32 Mo1 Ni2 C34 -14.3(4) . . . . ?
C30 Mo1 Ni2 C34 -67.2(3) . . . . ?
C29 Mo1 Ni2 C34 -32.8(3) . . . . ?
C28 Mo1 Ni2 C34 -4.5(3) . . . . ?
Ni1 Mo1 Ni2 C34 132.36(19) . . . . ?
C38 Mo1 Ni2 C40 76.9(2) . . . . ?
C39 Mo1 Ni2 C40 149.6(2) . . . . ?
C31 Mo1 Ni2 C40 -147.1(3) . . . . ?
C32 Mo1 Ni2 C40 -77.7(4) . . . . ?
C30 Mo1 Ni2 C40 -130.6(2) . . . . ?
C29 Mo1 Ni2 C40 -96.1(2) . . . . ?
C28 Mo1 Ni2 C40 -67.9(2) . . . . ?
Ni1 Mo1 Ni2 C40 68.98(14) . . . . ?
C38 Mo1 Ni2 C39 -72.7(2) . . . . ?
C40 Mo1 Ni2 C39 -149.6(2) . . . . ?
C31 Mo1 Ni2 C39 63.3(3) . . . . ?
C32 Mo1 Ni2 C39 132.8(4) . . . . ?
C30 Mo1 Ni2 C39 79.8(2) . . . . ?
C29 Mo1 Ni2 C39 114.3(2) . . . . ?
C28 Mo1 Ni2 C39 142.5(2) . . . . ?
Ni1 Mo1 Ni2 C39 -80.57(16) . . . . ?
C38 Mo1 Ni2 Ni1 7.87(16) . . . . ?
C39 Mo1 Ni2 Ni1 80.57(16) . . . . ?
C40 Mo1 Ni2 Ni1 -68.98(14) . . . . ?
C31 Mo1 Ni2 Ni1 143.9(2) . . . . ?
C32 Mo1 Ni2 Ni1 -146.7(4) . . . . ?
C30 Mo1 Ni2 Ni1 160.40(18) . . . . ?
C29 Mo1 Ni2 Ni1 -165.12(17) . . . . ?
C28 Mo1 Ni2 Ni1 -136.89(18) . . . . ?
